data_4069863
loop_
_publ_author_name
'Jiang, Yanfeng'
'Blacque, Olivier'
'Fox, Thomas'
'Frech, Christian M.'
'Berke, Heinz'

_publ_section_title
;
 Development of Rhenium Catalysts for Amine Borane Dehydrocoupling and
 Transfer Hydrogenation of Olefins
;
_journal_issue 18
_journal_name_full Organometallics
_journal_page_first 5493
_journal_paper_doi 10.1021/om900458e
_journal_volume 28
_journal_year 2009
_chemical_formula_moiety 'C39 H60 Br N3 O P Re'
_chemical_formula_sum 'C39 H60 Br N3 O P Re'
_chemical_formula_weight 883.98
_chemical_name_systematic
;
 ?
;
_space_group_IT_number 14
_symmetry_cell_setting monoclinic
_symmetry_space_group_name_Hall '-P 2yn'
_symmetry_space_group_name_H-M 'P 1 21/n 1'
_atom_sites_solution_hydrogens geom
_atom_sites_solution_primary direct
_atom_sites_solution_secondary difmap
_audit_creation_date 2009-01-20T10:46:22-00:00
_audit_creation_method 'WinGX routine CIF_UPDATE'
_cell_angle_alpha 90
_cell_angle_beta 104.2960(10)
_cell_angle_gamma 90
_cell_formula_units_Z 4
_cell_length_a 12.31510(10)
_cell_length_b 17.39840(10)
_cell_length_c 18.9751(2)
_cell_measurement_reflns_used 28857
_cell_measurement_temperature 183(2)
_cell_measurement_theta_max 34.372
_cell_measurement_theta_min 2.3354
_cell_volume 3939.76(6)
_computing_cell_refinement ' CrysAlisPro Software, Oxford Diffraction Ltd., Version 1.171.32'
_computing_data_collection ' CrysAlisPro Software, Oxford Diffraction Ltd., Version 1.171.32'
_computing_data_reduction ' CrysAlisPro Software, Oxford Diffraction Ltd., Version 1.171.32'
_computing_molecular_graphics
; ORTEP-3 for Windows, Version 1.08.
  Farrugia, L. J. (1997). J. Appl. Cryst. 30, 565.
;
_computing_publication_material
; WinGX - An integrated system of Windows programs for the solution,
 refinment and analysis of single crystal X-ray diffraction data,
 Version 1.70.01.
 Farrugia, L. J. (1999). J. Appl. Cryst. 32, 837-838.
 SHELXL97. Program for crystal structure refinement.
 Sheldrick, G.M. (2008). Acta Cryst. A64, 112-122.
 PLATON for Windows, Version 1.12.
 Spek, A. L. (2003). J. Appl. Cryst. 36, 7-13.
;
_computing_structure_refinement
; SHELXL97. Program for crystal structure refinement.
  Sheldrick, G.M. (2008). Acta Cryst. A64, 112-122.
;
_computing_structure_solution
; SHELXS97. Program for Crystal Structure solution.
  Sheldrick, G.M. (2008). Acta Cryst. A64, 112-122.
;
_diffrn_ambient_temperature 183(2)
_diffrn_detector_area_resol_mean 10.4498
_diffrn_measured_fraction_theta_full 0.999
_diffrn_measured_fraction_theta_max 0.999
_diffrn_measurement_device_type
; Oxford Diffraction (2007). Oxford Diffraction Ltd.,
        Xcalibur CCD system
;
_diffrn_measurement_method 'omega scans'
_diffrn_radiation_monochromator graphite
_diffrn_radiation_type MoK\a
_diffrn_radiation_wavelength 0.71073
_diffrn_reflns_av_R_equivalents 0.046
_diffrn_reflns_av_unetI/netI 0.042
_diffrn_reflns_limit_h_max 18
_diffrn_reflns_limit_h_min -18
_diffrn_reflns_limit_k_max 26
_diffrn_reflns_limit_k_min -26
_diffrn_reflns_limit_l_max 28
_diffrn_reflns_limit_l_min -26
_diffrn_reflns_number 54723
_diffrn_reflns_theta_full 32.58
_diffrn_reflns_theta_max 32.58
_diffrn_reflns_theta_min 2.34
_diffrn_standards_decay_% 0
_diffrn_standards_interval_count 50
_diffrn_standards_interval_time 60
_diffrn_standards_number 4
_exptl_absorpt_coefficient_mu 4.172
_exptl_absorpt_correction_T_max 0.657
_exptl_absorpt_correction_T_min 0.3
_exptl_absorpt_correction_type analytical
_exptl_absorpt_process_details
;
        R.C. Clark and J.S. Reid, Acta Cryst. 1995, A51, 887-897
implemented in the CrysAlis Software system, Oxford Diffraction Ltd.,
        Version 1.171.32.
;
_exptl_crystal_colour purple
_exptl_crystal_density_diffrn 1.49
_exptl_crystal_density_method 'not measured'
_exptl_crystal_description tablet
_exptl_crystal_F_000 1792
_exptl_crystal_size_max 0.33
_exptl_crystal_size_mid 0.30
_exptl_crystal_size_min 0.11
_refine_diff_density_max 1.816
_refine_diff_density_min -0.823
_refine_diff_density_rms 0.099
_refine_ls_extinction_method none
_refine_ls_goodness_of_fit_ref 0.992
_refine_ls_hydrogen_treatment mixed
_refine_ls_matrix_type full
_refine_ls_number_parameters 452
_refine_ls_number_reflns 14324
_refine_ls_number_restraints 2
_refine_ls_restrained_S_all 0.992
_refine_ls_R_factor_all 0.0394
_refine_ls_R_factor_gt 0.0265
_refine_ls_shift/su_max 0.001
_refine_ls_shift/su_mean 0
_refine_ls_structure_factor_coef Fsqd
_refine_ls_weighting_details 'w=1/[s^2^(Fo^2^)+(0.0281P)^2^] where P=(Fo^2^+2Fc^2^)/3'
_refine_ls_weighting_scheme calc
_refine_ls_wR_factor_gt 0.0568
_refine_ls_wR_factor_ref 0.0585
_reflns_number_gt 11379
_reflns_number_total 14324
_reflns_threshold_expression >2sigma(I)
_cod_data_source_file om900458e_si_002.cif
_cod_data_source_block 10a
_cod_original_sg_symbol_H-M 'P 21/n'
_cod_database_code 4069863

loop_
_symmetry_equiv_pos_as_xyz
'x, y, z'
'-x+1/2, y+1/2, -z+1/2'
'-x, -y, -z'
'x-1/2, -y-1/2, z-1/2'

loop_
_atom_site_label
_atom_site_type_symbol
_atom_site_fract_x
_atom_site_fract_y
_atom_site_fract_z
_atom_site_U_iso_or_equiv
_atom_site_adp_type
_atom_site_occupancy
_atom_site_symmetry_multiplicity
_atom_site_calc_flag
_atom_site_refinement_flags
_atom_site_disorder_assembly
_atom_site_disorder_group
C1 C 0.37696(16) 0.25538(11) -0.02682(11) 0.0262(4) Uani 1 1 d . A .
C2 C 0.18516(18) 0.28551(17) -0.05617(14) 0.0454(6) Uani 1 1 d . . .
H2A H 0.1246 0.2647 -0.0960 0.054 Uiso 1 1 calc R . .
H2B H 0.1636 0.3373 -0.0428 0.054 Uiso 1 1 calc R . .
C3 C 0.21090(18) 0.23181(17) 0.00922(14) 0.0467(6) Uani 1 1 d . . .
H3A H 0.1863 0.2541 0.0507 0.056 Uiso 1 1 calc R . .
H3B H 0.1748 0.1811 -0.0031 0.056 Uiso 1 1 calc R . .
C4 C 0.30124(17) 0.33437(14) -0.13760(11) 0.0331(5) Uani 1 1 d . . .
C5 C 0.33123(19) 0.41107(15) -0.12547(12) 0.0394(5) Uani 1 1 d . . .
C6 C 0.3324(2) 0.45703(16) -0.18600(14) 0.0495(6) Uani 1 1 d . . .
H6 H 0.3564 0.5090 -0.1787 0.059 Uiso 1 1 calc R . .
C7 C 0.2996(2) 0.42856(18) -0.25609(14) 0.0507(7) Uani 1 1 d . . .
C8 C 0.2665(2) 0.35287(18) -0.26564(13) 0.0514(7) Uani 1 1 d . . .
H8 H 0.2429 0.3333 -0.3137 0.062 Uiso 1 1 calc R . .
C9 C 0.26614(19) 0.30360(16) -0.20720(13) 0.0409(6) Uani 1 1 d . . .
C10 C 0.3567(2) 0.44725(18) -0.05130(14) 0.0580(7) Uani 1 1 d . . .
H10A H 0.2888 0.4476 -0.0331 0.087 Uiso 1 1 calc R . .
H10B H 0.3825 0.5001 -0.0544 0.087 Uiso 1 1 calc R . .
H10C H 0.4154 0.4177 -0.0180 0.087 Uiso 1 1 calc R . .
C11 C 0.2947(3) 0.4801(2) -0.32080(16) 0.0840(12) Uani 1 1 d . . .
H11A H 0.2172 0.4963 -0.3413 0.126 Uiso 1 1 calc R . .
H11B H 0.3220 0.4519 -0.3577 0.126 Uiso 1 1 calc R . .
H11C H 0.3418 0.5254 -0.3054 0.126 Uiso 1 1 calc R . .
C12 C 0.2261(2) 0.22218(19) -0.22062(16) 0.0582(8) Uani 1 1 d . . .
H12A H 0.2870 0.1869 -0.1984 0.087 Uiso 1 1 calc R . .
H12B H 0.2028 0.2127 -0.2731 0.087 Uiso 1 1 calc R . .
H12C H 0.1624 0.2138 -0.1991 0.087 Uiso 1 1 calc R . .
C13 C 0.39011(16) 0.18008(13) 0.08629(11) 0.0303(4) Uani 1 1 d . . .
C14 C 0.41435(18) 0.21353(15) 0.15506(13) 0.0378(5) Uani 1 1 d . . .
C15 C 0.4597(2) 0.16551(18) 0.21425(13) 0.0480(7) Uani 1 1 d . . .
H15 H 0.4774 0.1869 0.2618 0.058 Uiso 1 1 calc R . .
C16 C 0.47949(19) 0.08874(18) 0.20624(14) 0.0497(7) Uani 1 1 d . . .
C17 C 0.4537(2) 0.05807(15) 0.13690(14) 0.0453(6) Uani 1 1 d . . .
H17 H 0.4676 0.0051 0.1307 0.054 Uiso 1 1 calc R . .
C18 C 0.40822(18) 0.10262(13) 0.07607(12) 0.0347(5) Uani 1 1 d . . .
C19 C 0.3909(2) 0.29735(17) 0.16601(16) 0.0584(8) Uani 1 1 d . . .
H19A H 0.4112 0.3281 0.1279 0.088 Uiso 1 1 calc R . .
H19B H 0.4353 0.3142 0.2137 0.088 Uiso 1 1 calc R . .
H19C H 0.3111 0.3042 0.1635 0.088 Uiso 1 1 calc R . .
C20 C 0.5263(2) 0.0391(2) 0.27182(17) 0.0808(12) Uani 1 1 d . . .
H20A H 0.5910 0.0648 0.3035 0.121 Uiso 1 1 calc R . .
H20B H 0.5497 -0.0105 0.2560 0.121 Uiso 1 1 calc R . .
H20C H 0.4686 0.0308 0.2985 0.121 Uiso 1 1 calc R . .
C21 C 0.3774(2) 0.06649(15) 0.00126(14) 0.0482(6) Uani 1 1 d . . .
H21A H 0.2992 0.0785 -0.0225 0.072 Uiso 1 1 calc R . .
H21B H 0.3868 0.0106 0.0058 0.072 Uiso 1 1 calc R . .
H21C H 0.4262 0.0869 -0.0280 0.072 Uiso 1 1 calc R . .
C22 C 0.73337(17) 0.34581(11) -0.12708(10) 0.0265(4) Uani 1 1 d . . .
H22 H 0.8122 0.3516 -0.1315 0.032 Uiso 1 1 calc R . .
C23 C 0.6931(2) 0.42467(14) -0.10909(14) 0.0488(6) Uani 1 1 d . . .
H23A H 0.6156 0.4202 -0.1032 0.059 Uiso 1 1 calc R . .
H23B H 0.7415 0.4428 -0.0624 0.059 Uiso 1 1 calc R . .
C24 C 0.6955(3) 0.48280(16) -0.16797(18) 0.0741(10) Uani 1 1 d . . .
H24A H 0.7738 0.4909 -0.1709 0.089 Uiso 1 1 calc R . .
H24B H 0.6658 0.5326 -0.1556 0.089 Uiso 1 1 calc R . .
C25 C 0.6256(3) 0.45507(18) -0.24094(17) 0.0711(10) Uani 1 1 d . . .
H25A H 0.5460 0.4520 -0.2393 0.085 Uiso 1 1 calc R . .
H25B H 0.6313 0.4926 -0.2791 0.085 Uiso 1 1 calc R . .
C26 C 0.6635(2) 0.37782(17) -0.26031(14) 0.0533(7) Uani 1 1 d . . .
H26A H 0.7404 0.3820 -0.2672 0.064 Uiso 1 1 calc R . .
H26B H 0.6135 0.3603 -0.3067 0.064 Uiso 1 1 calc R . .
C27 C 0.6622(2) 0.31850(14) -0.20053(11) 0.0396(5) Uani 1 1 d . . .
H27A H 0.5841 0.3102 -0.1971 0.047 Uiso 1 1 calc R . .
H27B H 0.6916 0.2689 -0.2134 0.047 Uiso 1 1 calc R . .
C28 C 0.79700(15) 0.18863(11) -0.08276(10) 0.0224(4) Uani 1 1 d . . .
H28 H 0.7472 0.1757 -0.1315 0.027 Uiso 1 1 calc R . .
C29 C 0.79345(18) 0.11822(12) -0.03543(12) 0.0324(5) Uani 1 1 d . . .
H29A H 0.8431 0.1267 0.0136 0.039 Uiso 1 1 calc R . .
H29B H 0.7162 0.1109 -0.0301 0.039 Uiso 1 1 calc R . .
C30 C 0.83047(18) 0.04665(12) -0.06839(13) 0.0366(5) Uani 1 1 d . . .
H30A H 0.7768 0.0354 -0.1154 0.044 Uiso 1 1 calc R . .
H30B H 0.8305 0.0024 -0.0356 0.044 Uiso 1 1 calc R . .
C31 C 0.94720(18) 0.05698(13) -0.08048(12) 0.0352(5) Uani 1 1 d . . .
H31A H 1.0018 0.0643 -0.0330 0.042 Uiso 1 1 calc R . .
H31B H 0.9687 0.0101 -0.1034 0.042 Uiso 1 1 calc R . .
C32 C 0.95075(18) 0.12554(12) -0.12864(12) 0.0317(5) Uani 1 1 d . . .
H32A H 0.9006 0.1164 -0.1774 0.038 Uiso 1 1 calc R . .
H32B H 1.0279 0.1324 -0.1344 0.038 Uiso 1 1 calc R . .
C33 C 0.91393(16) 0.19840(11) -0.09569(11) 0.0271(4) Uani 1 1 d . . .
H33A H 0.9681 0.2100 -0.0490 0.033 Uiso 1 1 calc R . .
H33B H 0.9136 0.2423 -0.1290 0.033 Uiso 1 1 calc R . .
C34 C 0.83612(16) 0.32110(13) 0.02556(10) 0.0280(4) Uani 1 1 d . . .
H34 H 0.7938 0.3638 0.0419 0.034 Uiso 1 1 calc R . .
C35 C 0.8689(2) 0.26714(15) 0.09097(12) 0.0395(5) Uani 1 1 d . . .
H35A H 0.9175 0.2257 0.0802 0.047 Uiso 1 1 calc R . .
H35B H 0.8007 0.2431 0.0999 0.047 Uiso 1 1 calc R . .
C36 C 0.9310(2) 0.31051(19) 0.15911(13) 0.0516(7) Uani 1 1 d . . .
H36A H 0.8810 0.3501 0.1716 0.062 Uiso 1 1 calc R . .
H36B H 0.9521 0.2743 0.2005 0.062 Uiso 1 1 calc R . .
C37 C 1.0356(2) 0.34865(18) 0.14674(14) 0.0563(8) Uani 1 1 d . . .
H37A H 1.0722 0.3789 0.1903 0.068 Uiso 1 1 calc R . .
H37B H 1.0889 0.3087 0.1394 0.068 Uiso 1 1 calc R . .
C38 C 1.0073(2) 0.40102(17) 0.08097(14) 0.0523(7) Uani 1 1 d . . .
H38A H 1.0775 0.4221 0.0722 0.063 Uiso 1 1 calc R . .
H38B H 0.9619 0.4447 0.0911 0.063 Uiso 1 1 calc R . .
C39 C 0.94241(17) 0.35910(15) 0.01261(12) 0.0383(5) Uani 1 1 d . . .
H39A H 0.9909 0.3193 -0.0011 0.046 Uiso 1 1 calc R . .
H39B H 0.9212 0.3961 -0.0281 0.046 Uiso 1 1 calc R . .
N1 N 0.29280(13) 0.28734(12) -0.07660(10) 0.0349(4) Uani 1 1 d . . .
N2 N 0.33362(14) 0.22574(11) 0.02531(10) 0.0312(4) Uani 1 1 d . . .
P1 P 0.73465(4) 0.27642(3) -0.05254(3) 0.02050(9) Uani 1 1 d . A .
Br1B Br 0.50409(3) 0.16752(3) -0.13641(3) 0.03235(12) Uani 0.6366(10) 1 d P A 1
N1B N 0.5876(3) 0.3118(2) 0.04638(18) 0.0429(8) Uani 0.6366(10) 1 d PD A 1
O1B O 0.6215(4) 0.3482(4) 0.1088(3) 0.141(3) Uani 0.6366(10) 1 d PD A 1
Br1A Br 0.58614(7) 0.34967(5) 0.07210(5) 0.0433(2) Uani 0.3634(10) 1 d P A 2
N1A N 0.5207(5) 0.2001(3) -0.1064(3) 0.0395(14) Uani 0.3634(10) 1 d PD A 2
O1A O 0.5087(7) 0.1517(5) -0.1614(4) 0.084(3) Uani 0.3634(10) 1 d PD A 2
Re1 Re 0.549009(6) 0.259384(4) -0.031960(4) 0.02091(3) Uani 1 1 d D . .
H H 0.6009(17) 0.1892(13) 0.0290(11) 0.031 Uiso 1 1 d . . .

loop_
_atom_site_aniso_label
_atom_site_aniso_U_11
_atom_site_aniso_U_22
_atom_site_aniso_U_33
_atom_site_aniso_U_23
_atom_site_aniso_U_13
_atom_site_aniso_U_12
C1 0.0187(8) 0.0324(11) 0.0289(10) -0.0034(8) 0.0082(7) -0.0017(8)
C2 0.0190(10) 0.0690(18) 0.0514(15) 0.0175(13) 0.0146(10) 0.0059(11)
C3 0.0196(10) 0.0762(19) 0.0474(14) 0.0164(13) 0.0139(10) 0.0036(11)
C4 0.0199(9) 0.0476(14) 0.0333(11) 0.0052(9) 0.0095(8) 0.0024(9)
C5 0.0290(11) 0.0522(15) 0.0371(12) 0.0027(10) 0.0084(9) 0.0011(11)
C6 0.0402(14) 0.0506(16) 0.0592(17) 0.0121(13) 0.0152(12) -0.0005(12)
C7 0.0409(14) 0.072(2) 0.0432(15) 0.0165(13) 0.0178(11) 0.0116(14)
C8 0.0415(14) 0.084(2) 0.0297(12) -0.0013(13) 0.0113(10) 0.0116(14)
C9 0.0280(11) 0.0567(16) 0.0398(13) -0.0044(11) 0.0120(9) 0.0025(11)
C10 0.0646(19) 0.0601(19) 0.0458(16) -0.0103(13) 0.0070(13) -0.0071(15)
C11 0.081(2) 0.115(3) 0.060(2) 0.043(2) 0.0258(18) 0.011(2)
C12 0.0471(15) 0.0594(18) 0.069(2) -0.0201(15) 0.0162(14) -0.0011(15)
C13 0.0199(9) 0.0412(12) 0.0323(11) 0.0032(9) 0.0111(8) -0.0025(9)
C14 0.0259(10) 0.0504(14) 0.0397(13) -0.0032(10) 0.0131(9) 0.0001(10)
C15 0.0328(12) 0.081(2) 0.0296(12) 0.0038(12) 0.0070(9) -0.0079(13)
C16 0.0261(11) 0.0692(19) 0.0530(16) 0.0275(14) 0.0085(11) -0.0044(12)
C17 0.0366(13) 0.0402(14) 0.0613(17) 0.0146(12) 0.0162(12) -0.0034(11)
C18 0.0256(10) 0.0394(13) 0.0425(12) 0.0035(10) 0.0149(9) -0.0052(9)
C19 0.0531(17) 0.062(2) 0.0607(18) -0.0240(15) 0.0162(14) 0.0085(15)
C20 0.0459(17) 0.116(3) 0.075(2) 0.060(2) 0.0043(15) -0.0054(18)
C21 0.0546(16) 0.0384(14) 0.0573(16) -0.0112(12) 0.0248(13) -0.0141(12)
C22 0.0249(9) 0.0222(9) 0.0334(11) 0.0057(8) 0.0092(8) 0.0009(8)
C23 0.0607(17) 0.0294(12) 0.0572(16) 0.0035(11) 0.0164(13) 0.0126(12)
C24 0.099(3) 0.0282(14) 0.093(3) 0.0194(15) 0.020(2) 0.0147(16)
C25 0.072(2) 0.060(2) 0.079(2) 0.0448(17) 0.0154(17) 0.0192(17)
C26 0.0554(16) 0.0620(18) 0.0386(14) 0.0228(12) 0.0041(12) -0.0016(14)
C27 0.0453(13) 0.0391(13) 0.0299(11) 0.0089(9) 0.0009(10) -0.0061(11)
C28 0.0185(8) 0.0235(9) 0.0256(9) 0.0023(7) 0.0062(7) 0.0015(7)
C29 0.0288(10) 0.0296(11) 0.0432(12) 0.0118(9) 0.0172(9) 0.0049(9)
C30 0.0340(12) 0.0236(10) 0.0535(14) 0.0100(9) 0.0133(10) 0.0034(9)
C31 0.0334(11) 0.0302(11) 0.0440(13) 0.0035(9) 0.0132(10) 0.0092(9)
C32 0.0325(11) 0.0306(11) 0.0365(12) -0.0005(8) 0.0171(9) 0.0052(9)
C33 0.0249(9) 0.0254(10) 0.0356(11) 0.0004(8) 0.0163(8) -0.0002(8)
C34 0.0211(9) 0.0376(12) 0.0262(10) -0.0073(8) 0.0075(7) -0.0042(8)
C35 0.0299(11) 0.0558(15) 0.0298(11) 0.0004(10) 0.0017(9) -0.0046(11)
C36 0.0391(13) 0.082(2) 0.0287(12) -0.0109(12) -0.0010(10) -0.0038(14)
C37 0.0328(13) 0.083(2) 0.0464(15) -0.0281(14) -0.0027(11) -0.0026(14)
C38 0.0350(13) 0.0677(19) 0.0539(16) -0.0306(14) 0.0105(11) -0.0211(13)
C39 0.0268(11) 0.0515(15) 0.0381(12) -0.0160(10) 0.0108(9) -0.0148(10)
N1 0.0166(8) 0.0516(12) 0.0382(10) 0.0106(9) 0.0099(7) 0.0042(8)
N2 0.0175(7) 0.0449(11) 0.0334(9) 0.0042(8) 0.0106(7) 0.0024(8)
P1 0.0158(2) 0.0233(2) 0.0233(2) 0.00004(17) 0.00644(17) -0.00094(18)
Br1B 0.02395(17) 0.0374(3) 0.0367(3) -0.00672(18) 0.00956(16) -0.00350(16)
N1B 0.0283(16) 0.056(2) 0.048(2) -0.0282(18) 0.0170(14) -0.0089(15)
O1B 0.078(3) 0.275(8) 0.072(3) -0.097(4) 0.022(3) -0.064(4)
Br1A 0.0337(4) 0.0530(5) 0.0474(5) -0.0127(4) 0.0180(3) -0.0068(3)
N1A 0.042(3) 0.042(3) 0.038(3) -0.029(3) 0.017(2) -0.017(3)
O1A 0.086(5) 0.094(6) 0.082(6) -0.050(4) 0.039(5) -0.003(4)
Re1 0.01513(3) 0.02625(4) 0.02259(4) 0.00057(3) 0.00700(2) -0.00045(3)

loop_
_atom_type_symbol
_atom_type_description
_atom_type_scat_dispersion_real
_atom_type_scat_dispersion_imag
_atom_type_scat_source
C C 0.0033 0.0016 'International Tables Vol C Tables 4.2.6.8 and 6.1.1.4'
H H 0 0 'International Tables Vol C Tables 4.2.6.8 and 6.1.1.4'
N N 0.0061 0.0033 'International Tables Vol C Tables 4.2.6.8 and 6.1.1.4'
O O 0.0106 0.006 'International Tables Vol C Tables 4.2.6.8 and 6.1.1.4'
P P 0.1023 0.0942 'International Tables Vol C Tables 4.2.6.8 and 6.1.1.4'
Br Br -0.2901 2.4595 'International Tables Vol C Tables 4.2.6.8 and 6.1.1.4'
Re Re -1.0185 7.231 'International Tables Vol C Tables 4.2.6.8 and 6.1.1.4'

loop_
_geom_angle_atom_site_label_1
_geom_angle_atom_site_label_2
_geom_angle_atom_site_label_3
_geom_angle
N2 C1 N1 107.53(17)
N2 C1 Re1 128.66(15)
N1 C1 Re1 123.74(14)
N1 C2 C3 102.02(17)
N1 C2 H2A 111.4
C3 C2 H2A 111.4
N1 C2 H2B 111.4
C3 C2 H2B 111.4
H2A C2 H2B 109.2
N2 C3 C2 102.12(17)
N2 C3 H3A 111.3
C2 C3 H3A 111.3
N2 C3 H3B 111.3
C2 C3 H3B 111.3
H3A C3 H3B 109.2
C5 C4 C9 122.3(2)
C5 C4 N1 118.8(2)
C9 C4 N1 118.5(2)
C4 C5 C6 117.9(2)
C4 C5 C10 122.9(2)
C6 C5 C10 119.1(2)
C7 C6 C5 121.6(3)
C7 C6 H6 119.2
C5 C6 H6 119.2
C8 C7 C6 118.4(2)
C8 C7 C11 120.6(3)
C6 C7 C11 120.9(3)
C7 C8 C9 122.6(2)
C7 C8 H8 118.7
C9 C8 H8 118.7
C4 C9 C8 117.0(2)
C4 C9 C12 122.4(2)
C8 C9 C12 120.5(2)
C5 C10 H10A 109.5
C5 C10 H10B 109.5
H10A C10 H10B 109.5
C5 C10 H10C 109.5
H10A C10 H10C 109.5
H10B C10 H10C 109.5
C7 C11 H11A 109.5
C7 C11 H11B 109.5
H11A C11 H11B 109.5
C7 C11 H11C 109.5
H11A C11 H11C 109.5
H11B C11 H11C 109.5
C9 C12 H12A 109.5
C9 C12 H12B 109.5
H12A C12 H12B 109.5
C9 C12 H12C 109.5
H12A C12 H12C 109.5
H12B C12 H12C 109.5
C18 C13 C14 122.2(2)
C18 C13 N2 119.2(2)
C14 C13 N2 118.3(2)
C13 C14 C15 116.9(2)
C13 C14 C19 121.9(2)
C15 C14 C19 121.2(2)
C16 C15 C14 122.6(2)
C16 C15 H15 118.7
C14 C15 H15 118.7
C15 C16 C17 118.4(2)
C15 C16 C20 120.5(3)
C17 C16 C20 121.1(3)
C16 C17 C18 121.8(2)
C16 C17 H17 119.1
C18 C17 H17 119.1
C13 C18 C17 118.2(2)
C13 C18 C21 121.5(2)
C17 C18 C21 120.3(2)
C14 C19 H19A 109.5
C14 C19 H19B 109.5
H19A C19 H19B 109.5
C14 C19 H19C 109.5
H19A C19 H19C 109.5
H19B C19 H19C 109.5
C16 C20 H20A 109.5
C16 C20 H20B 109.5
H20A C20 H20B 109.5
C16 C20 H20C 109.5
H20A C20 H20C 109.5
H20B C20 H20C 109.5
C18 C21 H21A 109.5
C18 C21 H21B 109.5
H21A C21 H21B 109.5
C18 C21 H21C 109.5
H21A C21 H21C 109.5
H21B C21 H21C 109.5
C23 C22 C27 109.80(19)
C23 C22 P1 110.87(14)
C27 C22 P1 112.83(14)
C23 C22 H22 107.7
C27 C22 H22 107.7
P1 C22 H22 107.7
C24 C23 C22 111.7(2)
C24 C23 H23A 109.3
C22 C23 H23A 109.3
C24 C23 H23B 109.3
C22 C23 H23B 109.3
H23A C23 H23B 108.0
C23 C24 C25 110.6(3)
C23 C24 H24A 109.5
C25 C24 H24A 109.5
C23 C24 H24B 109.5
C25 C24 H24B 109.5
H24A C24 H24B 108.1
C26 C25 C24 111.6(2)
C26 C25 H25A 109.3
C24 C25 H25A 109.3
C26 C25 H25B 109.3
C24 C25 H25B 109.3
H25A C25 H25B 108.0
C25 C26 C27 111.2(2)
C25 C26 H26A 109.4
C27 C26 H26A 109.4
C25 C26 H26B 109.4
C27 C26 H26B 109.4
H26A C26 H26B 108.0
C22 C27 C26 110.9(2)
C22 C27 H27A 109.5
C26 C27 H27A 109.5
C22 C27 H27B 109.5
C26 C27 H27B 109.5
H27A C27 H27B 108.1
C29 C28 C33 110.41(16)
C29 C28 P1 113.78(12)
C33 C28 P1 115.76(13)
C29 C28 H28 105.3
C33 C28 H28 105.3
P1 C28 H28 105.3
C30 C29 C28 111.22(16)
C30 C29 H29A 109.4
C28 C29 H29A 109.4
C30 C29 H29B 109.4
C28 C29 H29B 109.4
H29A C29 H29B 108.0
C29 C30 C31 110.94(18)
C29 C30 H30A 109.5
C31 C30 H30A 109.5
C29 C30 H30B 109.5
C31 C30 H30B 109.5
H30A C30 H30B 108.0
C32 C31 C30 110.75(17)
C32 C31 H31A 109.5
C30 C31 H31A 109.5
C32 C31 H31B 109.5
C30 C31 H31B 109.5
H31A C31 H31B 108.1
C31 C32 C33 110.57(16)
C31 C32 H32A 109.5
C33 C32 H32A 109.5
C31 C32 H32B 109.5
C33 C32 H32B 109.5
H32A C32 H32B 108.1
C28 C33 C32 111.05(16)
C28 C33 H33A 109.4
C32 C33 H33A 109.4
C28 C33 H33B 109.4
C32 C33 H33B 109.4
H33A C33 H33B 108.0
C35 C34 C39 109.19(18)
C35 C34 P1 112.44(15)
C39 C34 P1 118.92(13)
C35 C34 H34 105.0
C39 C34 H34 105.0
P1 C34 H34 105.0
C34 C35 C36 111.1(2)
C34 C35 H35A 109.4
C36 C35 H35A 109.4
C34 C35 H35B 109.4
C36 C35 H35B 109.4
H35A C35 H35B 108.0
C37 C36 C35 110.56(19)
C37 C36 H36A 109.5
C35 C36 H36A 109.5
C37 C36 H36B 109.5
C35 C36 H36B 109.5
H36A C36 H36B 108.1
C38 C37 C36 111.1(2)
C38 C37 H37A 109.4
C36 C37 H37A 109.4
C38 C37 H37B 109.4
C36 C37 H37B 109.4
H37A C37 H37B 108.0
C37 C38 C39 112.2(2)
C37 C38 H38A 109.2
C39 C38 H38A 109.2
C37 C38 H38B 109.2
C39 C38 H38B 109.2
H38A C38 H38B 107.9
C38 C39 C34 110.86(17)
C38 C39 H39A 109.5
C34 C39 H39A 109.5
C38 C39 H39B 109.5
C34 C39 H39B 109.5
H39A C39 H39B 108.1
C1 N1 C4 127.26(16)
C1 N1 C2 113.34(17)
C4 N1 C2 118.18(17)
C1 N2 C13 127.41(17)
C1 N2 C3 113.33(18)
C13 N2 C3 118.47(17)
C22 P1 C34 102.32(9)
C22 P1 C28 103.02(8)
C34 P1 C28 109.98(9)
C22 P1 Re1 111.73(6)
C34 P1 Re1 113.40(6)
C28 P1 Re1 115.16(6)
O1B N1B Re1 176.1(5)
O1A N1A Re1 174.5(6)
N1B Re1 N1A 174.1(2)
N1B Re1 C1 92.50(11)
N1A Re1 C1 90.93(19)
N1B Re1 P1 90.22(10)
N1A Re1 P1 87.05(18)
C1 Re1 P1 171.73(6)
N1B Re1 Br1A 8.27(14)
N1A Re1 Br1A 177.5(2)
C1 Re1 Br1A 88.53(6)
P1 Re1 Br1A 93.15(2)
N1B Re1 Br1B 172.28(14)
N1A Re1 Br1B 3.1(2)
C1 Re1 Br1B 89.29(5)
P1 Re1 Br1B 89.048(15)
Br1A Re1 Br1B 177.802(19)
N1B Re1 H 79.3(8)
N1A Re1 H 95.4(8)
C1 Re1 H 98.9(7)
P1 Re1 H 89.2(7)
Br1A Re1 H 87.0(7)
Br1B Re1 H 93.0(7)

loop_
_geom_bond_atom_site_label_1
_geom_bond_atom_site_label_2
_geom_bond_distance
C1 N2 1.338(3)
C1 N1 1.339(3)
C1 Re1 2.1462(19)
C2 N1 1.470(2)
C2 C3 1.523(3)
C2 H2A 0.9900
C2 H2B 0.9900
C3 N2 1.470(3)
C3 H3A 0.9900
C3 H3B 0.9900
C4 C5 1.388(3)
C4 C9 1.391(3)
C4 N1 1.442(3)
C5 C6 1.403(3)
C5 C10 1.502(3)
C6 C7 1.383(4)
C6 H6 0.9500
C7 C8 1.377(4)
C7 C11 1.509(4)
C8 C9 1.402(3)
C8 H8 0.9500
C9 C12 1.501(4)
C10 H10A 0.9800
C10 H10B 0.9800
C10 H10C 0.9800
C11 H11A 0.9800
C11 H11B 0.9800
C11 H11C 0.9800
C12 H12A 0.9800
C12 H12B 0.9800
C12 H12C 0.9800
C13 C18 1.387(3)
C13 C14 1.392(3)
C13 N2 1.434(3)
C14 C15 1.400(3)
C14 C19 1.511(4)
C15 C16 1.373(4)
C15 H15 0.9500
C16 C17 1.382(4)
C16 C20 1.507(3)
C17 C18 1.388(3)
C17 H17 0.9500
C18 C21 1.513(3)
C19 H19A 0.9800
C19 H19B 0.9800
C19 H19C 0.9800
C20 H20A 0.9800
C20 H20B 0.9800
C20 H20C 0.9800
C21 H21A 0.9800
C21 H21B 0.9800
C21 H21C 0.9800
C22 C23 1.526(3)
C22 C27 1.527(3)
C22 P1 1.8566(19)
C22 H22 1.0000
C23 C24 1.513(3)
C23 H23A 0.9900
C23 H23B 0.9900
C24 C25 1.517(4)
C24 H24A 0.9900
C24 H24B 0.9900
C25 C26 1.498(4)
C25 H25A 0.9900
C25 H25B 0.9900
C26 C27 1.537(3)
C26 H26A 0.9900
C26 H26B 0.9900
C27 H27A 0.9900
C27 H27B 0.9900
C28 C29 1.526(3)
C28 C33 1.529(2)
C28 P1 1.8625(19)
C28 H28 1.0000
C29 C30 1.513(3)
C29 H29A 0.9900
C29 H29B 0.9900
C30 C31 1.521(3)
C30 H30A 0.9900
C30 H30B 0.9900
C31 C32 1.510(3)
C31 H31A 0.9900
C31 H31B 0.9900
C32 C33 1.531(3)
C32 H32A 0.9900
C32 H32B 0.9900
C33 H33A 0.9900
C33 H33B 0.9900
C34 C35 1.529(3)
C34 C39 1.539(3)
C34 P1 1.857(2)
C34 H34 1.0000
C35 C36 1.529(3)
C35 H35A 0.9900
C35 H35B 0.9900
C36 C37 1.517(4)
C36 H36A 0.9900
C36 H36B 0.9900
C37 C38 1.515(4)
C37 H37A 0.9900
C37 H37B 0.9900
C38 C39 1.530(3)
C38 H38A 0.9900
C38 H38B 0.9900
C39 H39A 0.9900
C39 H39B 0.9900
P1 Re1 2.4307(5)
Br1B Re1 2.4994(5)
N1B O1B 1.316(4)
N1B Re1 1.709(3)
Br1A Re1 2.4759(10)
N1A O1A 1.320(4)
N1A Re1 1.714(3)
Re1 H 1.69(2)

loop_
_geom_hbond_atom_site_label_D
_geom_hbond_atom_site_label_H
_geom_hbond_atom_site_label_A
_geom_hbond_distance_DH
_geom_hbond_distance_HA
_geom_hbond_distance_DA
_geom_hbond_angle_DHA
_geom_hbond_site_symmetry_A
C12 H12B O1B 0.98 2.46 3.403(7) 161.9 4_565
